data_2203397
loop_
_publ_author_name
'Girija, C. R.'
'Noor Shahina Begum'
'Sridhar, M. A.'
'Lokanath, N. K.'
' Prasad, J. S.'

_publ_section_title
;
 1-Dimethylamino-3-dimethylimino-1-phenylprop-1-ene perchlorate
;
_journal_issue 4
_journal_name_full 'Acta Crystallographica Section E'
_journal_page_first o586
_journal_page_last o588
_journal_paper_doi 10.1107/S1600536804005173
_journal_volume 60
_journal_year 2004
_chemical_formula_iupac 'C13 H19 N2 1+, Cl O4 1-'
_chemical_formula_moiety 'C13 H19 N2 1+, Cl O4 1-'
_chemical_formula_sum 'C13 H19 Cl N2 O4'
_chemical_formula_weight 302.75
_chemical_name_common '1-arylated vinamidinium salt.'
_chemical_name_systematic
;
1-Dimethylamino-3-dimethylimino-1-phenylprop-1-ene perchlorate
;
_space_group_IT_number 14
_symmetry_cell_setting monoclinic
_symmetry_space_group_name_Hall '-P 2yn'
_symmetry_space_group_name_H-M 'P 1 21/n 1'
_atom_sites_solution_hydrogens geom
_atom_sites_solution_primary direct
_atom_sites_solution_secondary difmap
_cell_angle_alpha 90.00
_cell_angle_beta 104.374(12)
_cell_angle_gamma 90.00
_cell_formula_units_Z 4
_cell_length_a 11.3858(18)
_cell_length_b 7.7718(14)
_cell_length_c 18.194(3)
_cell_measurement_reflns_used 16
_cell_measurement_temperature 293(2)
_cell_measurement_theta_max 7.8
_cell_measurement_theta_min 6.9
_cell_volume 1559.6(5)
_computing_cell_refinement 'MSC/AFC Diffractometer Control Software'
_computing_data_collection
;
MSC/AFC Diffractometer Control Software
(Molecular Structure Corporation, 1992)
;
_computing_data_reduction
;
TEXSAN (Molecular Structure Corporation, 1995)
;
_computing_molecular_graphics 'Ortep-3 for Windows (Farrugia, 1997)'
_computing_publication_material 'PLATON (Spek, 1990)'
_computing_structure_refinement 'SHELXL97 (Sheldrick, 1997)'
_computing_structure_solution 'SIR92 (Altomare et al., 1993)'
_diffrn_ambient_temperature 293(2)
_diffrn_measured_fraction_theta_full 1.000
_diffrn_measured_fraction_theta_max 1.000
_diffrn_measurement_device_type 'Rigaku AFC-7S'
_diffrn_measurement_method \w/2\q
_diffrn_radiation_monochromator graphite
_diffrn_radiation_source 'fine-focus sealed tube'
_diffrn_radiation_type MoK\a
_diffrn_radiation_wavelength 0.71069
_diffrn_reflns_av_R_equivalents 0.0096
_diffrn_reflns_av_sigmaI/netI 0.0284
_diffrn_reflns_limit_h_max 13
_diffrn_reflns_limit_h_min 0
_diffrn_reflns_limit_k_max 9
_diffrn_reflns_limit_k_min 0
_diffrn_reflns_limit_l_max 20
_diffrn_reflns_limit_l_min -21
_diffrn_reflns_number 2899
_diffrn_reflns_theta_full 25.00
_diffrn_reflns_theta_max 25.00
_diffrn_reflns_theta_min 2.31
_diffrn_standards_decay_% 0.7
_diffrn_standards_interval_count 150
_diffrn_standards_number 3
_exptl_absorpt_coefficient_mu 0.259
_exptl_absorpt_correction_type none
_exptl_crystal_colour colourless
_exptl_crystal_density_diffrn 1.289
_exptl_crystal_density_method 'not measured'
_exptl_crystal_description prism
_exptl_crystal_F_000 640
_exptl_crystal_size_max 0.3
_exptl_crystal_size_mid 0.2
_exptl_crystal_size_min 0.1
_refine_diff_density_max 0.361
_refine_diff_density_min -0.282
_refine_ls_extinction_method none
_refine_ls_goodness_of_fit_ref 1.045
_refine_ls_hydrogen_treatment constr
_refine_ls_matrix_type full
_refine_ls_number_parameters 185
_refine_ls_number_reflns 2753
_refine_ls_number_restraints 0
_refine_ls_restrained_S_all 1.045
_refine_ls_R_factor_all 0.0851
_refine_ls_R_factor_gt 0.0570
_refine_ls_shift/su_max <0.001
_refine_ls_shift/su_mean 0.000
_refine_ls_structure_factor_coef Fsqd
_refine_ls_weighting_details 'calc w=1/[\s^2^(Fo^2^)+(0.108P)^2^+0.6901P] where P=(Fo^2^+2Fc^2^)/3'
_refine_ls_weighting_scheme calc
_refine_ls_wR_factor_gt 0.1803
_refine_ls_wR_factor_ref 0.2039
_reflns_number_gt 1834
_reflns_number_total 2753
_reflns_threshold_expression 'I > 2\s(I)'
_cod_data_source_file ci6342.cif
_cod_data_source_block I
_cod_depositor_comments
;
The following automatic conversions were performed:
'_symmetry_cell_setting' value 'Monoclinic' changed to 'monoclinic'
according to '/home/saulius/struct/CIF-dictionaries/cif_core.dic'
dictionary named 'cif_core.dic' version 2.4.1 from 2010-06-29.

Automatic conversion script
Id: cif_fix_enum 1527 2010-12-29 10:47:43Z saulius 

The following automatic conversions were performed:

'_symmetry_cell_setting' value 'Monoclinic' changed to 'monoclinic'
according to /home/saulius/struct/CIF-dictionaries/cif_core.dic
dictionary named 'cif_core.dic' version 2.4.1 from 2010-06-29.

Automatic conversion script
Id: cif_fix_values 1715 2011-07-08 13:25:40Z adriana 
;
_cod_original_sg_symbol_H-M 'P 21/n'
_cod_database_code 2203397

loop_
_symmetry_equiv_pos_as_xyz
'x, y, z'
'-x+1/2, y+1/2, -z+1/2'
'-x, -y, -z'
'x-1/2, -y-1/2, z-1/2'

loop_
_atom_site_label
_atom_site_fract_x
_atom_site_fract_y
_atom_site_fract_z
_atom_site_U_iso_or_equiv
_atom_site_adp_type
_atom_site_calc_flag
_atom_site_refinement_flags
_atom_site_occupancy
_atom_site_type_symbol
Cl1 0.27976(8) 0.14859(12) 0.08915(5) 0.0824(4) Uani d . 1 Cl
O1 0.3742(3) 0.0805(7) 0.1478(2) 0.1558(16) Uani d . 1 O
O2 0.2159(5) 0.0213(5) 0.0425(3) 0.1767(19) Uani d . 1 O
O3 0.3312(4) 0.2517(5) 0.0437(2) 0.1628(17) Uani d . 1 O
O4 0.2005(5) 0.2343(11) 0.1192(3) 0.256(4) Uani d . 1 O
N1 0.7064(2) 0.2537(3) 0.08089(14) 0.0666(7) Uani d . 1 N
N2 1.0532(3) 0.6242(4) 0.12741(17) 0.0783(8) Uani d . 1 N
C1 0.8128(3) 0.3089(4) 0.12211(16) 0.0602(7) Uani d . 1 C
C2 0.8734(3) 0.4489(4) 0.10183(17) 0.0673(8) Uani d . 1 C
H2 0.8366 0.5115 0.0587 0.081 Uiso calc R 1 H
C3 0.9869(3) 0.4983(4) 0.14375(18) 0.0704(8) Uani d . 1 C
H3 1.0196 0.4364 0.1878 0.084 Uiso calc R 1 H
C4 0.8669(3) 0.2125(4) 0.19361(16) 0.0585(7) Uani d . 1 C
C5 0.8302(3) 0.2469(4) 0.25891(17) 0.0720(9) Uani d . 1 C
H5 0.7715 0.3303 0.2586 0.086 Uiso calc R 1 H
C6 0.8805(4) 0.1574(5) 0.32482(19) 0.0826(10) Uani d . 1 C
H6 0.8565 0.1823 0.3689 0.099 Uiso calc R 1 H
C7 0.9650(3) 0.0329(5) 0.3256(2) 0.0795(10) Uani d . 1 C
H7 0.9981 -0.0273 0.3701 0.095 Uiso calc R 1 H
C8 1.0006(4) -0.0030(5) 0.2622(2) 0.0971(12) Uani d . 1 C
H8 1.0581 -0.0884 0.2630 0.116 Uiso calc R 1 H
C9 0.9518(4) 0.0870(6) 0.1955(2) 0.0945(12) Uani d . 1 C
H9 0.9771 0.0617 0.1518 0.113 Uiso calc R 1 H
C10 0.6450(3) 0.3364(5) 0.00944(19) 0.0857(10) Uani d . 1 C
H10A 0.6506 0.4591 0.0153 0.128 Uiso calc R 1 H
H10B 0.5613 0.3028 -0.0041 0.128 Uiso calc R 1 H
H10C 0.6829 0.3016 -0.0298 0.128 Uiso calc R 1 H
C11 0.6451(3) 0.1000(5) 0.0991(2) 0.0827(10) Uani d . 1 C
H11A 0.7036 0.0242 0.1300 0.124 Uiso calc R 1 H
H11B 0.6054 0.0421 0.0530 0.124 Uiso calc R 1 H
H11C 0.5861 0.1327 0.1261 0.124 Uiso calc R 1 H
C12 1.0095(5) 0.7311(5) 0.0605(2) 0.0989(13) Uani d . 1 C
H12A 0.9340 0.7834 0.0624 0.148 Uiso calc R 1 H
H12B 0.9978 0.6612 0.0157 0.148 Uiso calc R 1 H
H12C 1.0681 0.8192 0.0591 0.148 Uiso calc R 1 H
C13 1.1778(3) 0.6535(6) 0.1732(3) 0.1029(13) Uani d . 1 C
H13A 1.1897 0.5930 0.2205 0.154 Uiso calc R 1 H
H13B 1.1903 0.7744 0.1828 0.154 Uiso calc R 1 H
H13C 1.2344 0.6122 0.1460 0.154 Uiso calc R 1 H

loop_
_atom_site_aniso_label
_atom_site_aniso_U_11
_atom_site_aniso_U_22
_atom_site_aniso_U_33
_atom_site_aniso_U_12
_atom_site_aniso_U_13
_atom_site_aniso_U_23
Cl1 0.0796(6) 0.0741(6) 0.0949(7) -0.0117(5) 0.0246(5) -0.0054(5)
O1 0.118(2) 0.212(4) 0.137(3) 0.031(3) 0.033(2) 0.066(3)
O2 0.206(4) 0.113(3) 0.194(4) -0.078(3) 0.018(3) -0.015(3)
O3 0.164(3) 0.142(3) 0.165(3) -0.066(3) 0.008(3) 0.056(3)
O4 0.185(4) 0.387(9) 0.200(5) 0.138(5) 0.056(4) -0.075(6)
N1 0.0699(15) 0.0665(15) 0.0594(14) -0.0020(13) 0.0081(12) 0.0057(12)
N2 0.0788(17) 0.0816(19) 0.0800(17) -0.0148(15) 0.0304(14) -0.0082(15)
C1 0.0656(17) 0.0594(17) 0.0579(16) 0.0061(14) 0.0194(13) 0.0001(14)
C2 0.0757(19) 0.0669(18) 0.0607(17) -0.0010(16) 0.0199(15) 0.0041(14)
C3 0.074(2) 0.075(2) 0.0671(18) -0.0005(17) 0.0273(16) -0.0025(16)
C4 0.0595(16) 0.0563(16) 0.0588(16) 0.0030(13) 0.0129(13) 0.0030(13)
C5 0.087(2) 0.0653(19) 0.0616(18) 0.0169(17) 0.0152(16) 0.0007(15)
C6 0.106(3) 0.080(2) 0.0576(18) 0.005(2) 0.0136(18) 0.0006(17)
C7 0.082(2) 0.071(2) 0.073(2) 0.0018(18) -0.0062(18) 0.0123(17)
C8 0.095(3) 0.092(3) 0.103(3) 0.040(2) 0.022(2) 0.017(2)
C9 0.104(3) 0.105(3) 0.082(2) 0.039(2) 0.036(2) 0.012(2)
C10 0.089(2) 0.087(2) 0.070(2) -0.001(2) 0.0006(18) 0.0155(19)
C11 0.083(2) 0.078(2) 0.080(2) -0.0171(19) 0.0064(17) 0.0091(18)
C12 0.126(3) 0.081(3) 0.094(3) -0.026(2) 0.036(2) 0.005(2)
C13 0.082(2) 0.124(4) 0.107(3) -0.025(2) 0.031(2) -0.014(3)

loop_
_atom_type_symbol
_atom_type_description
_atom_type_scat_dispersion_real
_atom_type_scat_dispersion_imag
_atom_type_scat_source
C C 0.0033 0.0016 'International Tables Vol C Tables 4.2.6.8 and 6.1.1.4'
H H 0.0000 0.0000 'International Tables Vol C Tables 4.2.6.8 and 6.1.1.4'
Cl Cl 0.1484 0.1585 'International Tables Vol C Tables 4.2.6.8 and 6.1.1.4'
N N 0.0061 0.0033 'International Tables Vol C Tables 4.2.6.8 and 6.1.1.4'
O O 0.0106 0.0060 'International Tables Vol C Tables 4.2.6.8 and 6.1.1.4'

loop_
_geom_angle_atom_site_label_1
_geom_angle_atom_site_label_2
_geom_angle_atom_site_label_3
_geom_angle
_geom_angle_publ_flag
O4 Cl1 O3 112.6(5) ?
O4 Cl1 O2 107.5(4) ?
O3 Cl1 O2 106.5(3) ?
O4 Cl1 O1 109.9(3) ?
O3 Cl1 O1 108.2(2) ?
O2 Cl1 O1 112.3(3) ?
C1 N1 C11 123.8(3) y
C1 N1 C10 121.8(3) y
C11 N1 C10 114.2(3) y
C3 N2 C12 121.2(3) y
C3 N2 C13 120.9(3) y
C12 N2 C13 117.7(3) y
N1 C1 C2 123.2(3) y
N1 C1 C4 116.8(3) y
C2 C1 C4 120.0(3) ?
C3 C2 C1 122.0(3) ?
C3 C2 H2 119.0 ?
C1 C2 H2 119.0 ?
N2 C3 C2 126.4(3) ?
N2 C3 H3 116.8 ?
C2 C3 H3 116.8 ?
C9 C4 C5 118.7(3) ?
C9 C4 C1 121.0(3) ?
C5 C4 C1 120.3(3) ?
C4 C5 C6 120.0(3) ?
C4 C5 H5 120.0 ?
C6 C5 H5 120.0 ?
C7 C6 C5 120.4(3) ?
C7 C6 H6 119.8 ?
C5 C6 H6 119.8 ?
C8 C7 C6 120.1(3) ?
C8 C7 H7 119.9 ?
C6 C7 H7 119.9 ?
C7 C8 C9 120.3(3) ?
C7 C8 H8 119.9 ?
C9 C8 H8 119.9 ?
C4 C9 C8 120.4(3) ?
C4 C9 H9 119.8 ?
C8 C9 H9 119.8 ?
N1 C10 H10A 109.5 ?
N1 C10 H10B 109.5 ?
H10A C10 H10B 109.5 ?
N1 C10 H10C 109.5 ?
H10A C10 H10C 109.5 ?
H10B C10 H10C 109.5 ?
N1 C11 H11A 109.5 ?
N1 C11 H11B 109.5 ?
H11A C11 H11B 109.5 ?
N1 C11 H11C 109.5 ?
H11A C11 H11C 109.5 ?
H11B C11 H11C 109.5 ?
N2 C12 H12A 109.5 ?
N2 C12 H12B 109.5 ?
H12A C12 H12B 109.5 ?
N2 C12 H12C 109.5 ?
H12A C12 H12C 109.5 ?
H12B C12 H12C 109.5 ?
N2 C13 H13A 109.5 ?
N2 C13 H13B 109.5 ?
H13A C13 H13B 109.5 ?
N2 C13 H13C 109.5 ?
H13A C13 H13C 109.5 ?
H13B C13 H13C 109.5 ?

loop_
_geom_bond_atom_site_label_1
_geom_bond_atom_site_label_2
_geom_bond_distance
_geom_bond_publ_flag
Cl1 O4 1.342(4) ?
Cl1 O3 1.382(4) ?
Cl1 O2 1.386(4) ?
Cl1 O1 1.416(4) ?
N1 C1 1.327(4) y
N1 C11 1.462(4) y
N1 C10 1.463(4) y
N2 C3 1.314(4) y
N2 C12 1.456(5) y
N2 C13 1.473(5) y
C1 C2 1.387(4) y
C1 C4 1.495(4) y
C2 C3 1.382(5) y
C2 H2 0.93 ?
C3 H3 0.93 ?
C4 C9 1.367(5) ?
C4 C5 1.380(4) ?
C5 C6 1.381(5) ?
C5 H5 0.93 ?
C6 C7 1.362(5) ?
C6 H6 0.93 ?
C7 C8 1.343(5) ?
C7 H7 0.93 ?
C8 C9 1.393(5) ?
C8 H8 0.93 ?
C9 H9 0.93 ?
C10 H10A 0.96 ?
C10 H10B 0.96 ?
C10 H10C 0.96 ?
C11 H11A 0.96 ?
C11 H11B 0.96 ?
C11 H11C 0.96 ?
C12 H12A 0.96 ?
C12 H12B 0.96 ?
C12 H12C 0.96 ?
C13 H13A 0.96 ?
C13 H13B 0.96 ?
C13 H13C 0.96 ?

loop_
_geom_hbond_atom_site_label_D
_geom_hbond_atom_site_label_H
_geom_hbond_atom_site_label_A
_geom_hbond_site_symmetry_A
_geom_hbond_distance_DH
_geom_hbond_distance_HA
_geom_hbond_distance_DA
_geom_hbond_angle_DHA
_geom_hbond_publ_flag
C10 H10A O3 3_665 0.96 2.52 3.374(5) 148 yes
C11 H11C O1 1_555 0.96 2.57 3.417(5) 147 yes
C12 H12C O2 1_665 0.96 2.38 3.331(7) 173 yes

loop_
_geom_torsion_atom_site_label_1
_geom_torsion_atom_site_label_2
_geom_torsion_atom_site_label_3
_geom_torsion_atom_site_label_4
_geom_torsion
_geom_torsion_publ_flag
C11 N1 C1 C2 176.0(3) ?
C10 N1 C1 C2 0.7(5) y
C11 N1 C1 C4 -4.1(4) ?
C10 N1 C1 C4 -179.4(3) ?
N1 C1 C2 C3 -176.6(3) y
C4 C1 C2 C3 3.5(4) ?
C12 N2 C3 C2 1.2(5) y
C13 N2 C3 C2 -174.3(3) ?
C1 C2 C3 N2 177.1(3) y
N1 C1 C4 C9 96.8(4) y
C2 C1 C4 C9 -83.3(4) y
N1 C1 C4 C5 -82.0(4) y
C2 C1 C4 C5 97.9(4) y
C9 C4 C5 C6 1.1(5) ?
C1 C4 C5 C6 -180.0(3) ?
C4 C5 C6 C7 -1.1(5) ?
C5 C6 C7 C8 0.4(6) ?
C6 C7 C8 C9 0.2(6) ?
C5 C4 C9 C8 -0.5(6) ?
C1 C4 C9 C8 -179.4(4) ?
C7 C8 C9 C4 -0.2(7) ?

loop_
_cod_related_entry_id
_cod_related_entry_database
_cod_related_entry_code
1 ChemSpider 21131005
